data_4131092
loop_
_publ_author_name
'Kennedy, C. Rose'
'Lehnherr, Dan'
'Rajapaksa, Naomi S.'
'Ford, David D.'
'Park, Yongho'
'Jacobsen, Eric N.'

_publ_section_title
;
 Mechanism-Guided Development of a Highly Active Bis-thiourea Catalyst for
 Anion-Abstraction Catalysis.
;
_journal_issue 41
_journal_name_full 'Journal of the American Chemical Society'
_journal_page_first 13525
_journal_page_last 13528
_journal_paper_doi 10.1021/jacs.6b09205
_journal_volume 138
_journal_year 2016
_chemical_absolute_configuration ad
_chemical_formula_sum 'C17 H21 F6 N3 O2'
_chemical_formula_weight 413.37
_space_group_IT_number 4
_space_group_name_Hall 'P 2yb'
_space_group_name_H-M_alt 'P 1 21 1'
_symmetry_cell_setting monoclinic
_symmetry_space_group_name_Hall 'P 2yb'
_symmetry_space_group_name_H-M 'P 1 21 1'
_atom_sites_solution_hydrogens geom
_atom_sites_solution_primary direct
_atom_sites_solution_secondary difmap
_audit_creation_method SHELXL-97
_cell_angle_alpha 90.00
_cell_angle_beta 102.484(2)
_cell_angle_gamma 90.00
_cell_formula_units_Z 4
_cell_length_a 14.5322(4)
_cell_length_b 7.4157(2)
_cell_length_c 18.1873(5)
_cell_measurement_reflns_used 9852
_cell_measurement_temperature 100(2)
_cell_measurement_theta_max 65.3
_cell_measurement_theta_min 2.48
_cell_volume 1913.64(9)
_computing_cell_refinement 'SAINT 7.46A (Bruker-AXS, 2009)'
_computing_data_collection 'APEX2 v2009.3.0 (Bruker-AXS, 2009)'
_computing_data_reduction 'SAINT 7.46A (Bruker-AXS, 2009)'
_computing_molecular_graphics 'Bruker SHELXTL (Sheldrick, 2008)'
_computing_publication_material 'Bruker SHELXTL (Sheldrick, 2008)'
_computing_structure_refinement 'SHELXL-97 (Sheldrick, 2008)'
_computing_structure_solution 'SHELXS-97 (Sheldrick, 2008)'
_diffrn_ambient_temperature 100(2)
_diffrn_measured_fraction_theta_full 0.981
_diffrn_measured_fraction_theta_max 0.981
_diffrn_measurement_device_type
;
Bruker D8 goniometer with CCD area detector  
;
_diffrn_measurement_method 'omega and phi scans'
_diffrn_radiation_monochromator graphite
_diffrn_radiation_source 'I\mS microfocus tube'
_diffrn_radiation_type CuK\a
_diffrn_radiation_wavelength 1.54178
_diffrn_reflns_av_R_equivalents 0.0000
_diffrn_reflns_av_sigmaI/netI 0.0270
_diffrn_reflns_limit_h_max 16
_diffrn_reflns_limit_h_min -17
_diffrn_reflns_limit_k_max 8
_diffrn_reflns_limit_k_min -7
_diffrn_reflns_limit_l_max 21
_diffrn_reflns_limit_l_min 0
_diffrn_reflns_number 6065
_diffrn_reflns_theta_full 65.94
_diffrn_reflns_theta_max 65.94
_diffrn_reflns_theta_min 2.49
_exptl_absorpt_coefficient_mu 1.182
_exptl_absorpt_correction_T_max 0.8519
_exptl_absorpt_correction_T_min 0.7979
_exptl_absorpt_correction_type multi-scan
_exptl_absorpt_process_details SADABS
_exptl_crystal_colour colorless
_exptl_crystal_density_diffrn 1.435
_exptl_crystal_density_method 'not measured'
_exptl_crystal_description block
_exptl_crystal_F_000 856
_exptl_crystal_size_max 0.20
_exptl_crystal_size_mid 0.18
_exptl_crystal_size_min 0.14
_refine_diff_density_max 0.499
_refine_diff_density_min -0.219
_refine_diff_density_rms 0.063
_refine_ls_abs_structure_details 'Flack H D (1983), Acta Cryst. A39, 876-881'
_refine_ls_abs_structure_Flack 0.00(12)
_refine_ls_extinction_method none
_refine_ls_goodness_of_fit_ref 1.068
_refine_ls_hydrogen_treatment constr
_refine_ls_matrix_type full
_refine_ls_number_parameters 515
_refine_ls_number_reflns 6065
_refine_ls_number_restraints 1
_refine_ls_restrained_S_all 1.068
_refine_ls_R_factor_all 0.0492
_refine_ls_R_factor_gt 0.0468
_refine_ls_shift/su_max 0.000
_refine_ls_shift/su_mean 0.000
_refine_ls_structure_factor_coef Fsqd
_refine_ls_weighting_details 'calc w=1/[\s^2^(Fo^2^)+(0.0779P)^2^+0.8119P] where P=(Fo^2^+2Fc^2^)/3'
_refine_ls_weighting_scheme calc
_refine_ls_wR_factor_gt 0.1188
_refine_ls_wR_factor_ref 0.1207
_reflns_number_gt 5796
_reflns_number_total 6065
_reflns_threshold_expression >2sigma(I)
_cod_data_source_file ja6b09205_si_002.cif
_cod_data_source_block DLH-741A
_cod_depositor_comments
;
The following automatic conversions were performed:

data item '_symmetry_cell_setting' value 'Monoclinic' was changed to
'monoclinic' in accordance with the
/home/saulius/struct/COD-crude-data/automatic-downloads/DataCite-retrospective/ACS/depositions/lib/dictionaries/cif_core.dic
dictionary named 'cif_core.dic' version 2.4.2 last updated on
2011-04-26.

Automatic conversion script
Id: cif_fix_values 6909 2019-04-08 15:41:33Z antanas 

2020-08-12
Z value and formula fixed to values more according to usual
chemical conventions.                 miguel
;
_cod_original_formula_sum 'C34 H42 F12 N6 O4'
_cod_original_formula_weight 826.74
_cod_original_formula_units_Z 2
_cod_original_sg_symbol_H-M P21
_cod_database_code 4131092
_refine_ls_abs_structure_hooft 0.02(4)

loop_
_symmetry_equiv_pos_as_xyz
'x, y, z'
'-x, y+1/2, -z'

loop_
_atom_site_label
_atom_site_type_symbol
_atom_site_fract_x
_atom_site_fract_y
_atom_site_fract_z
_atom_site_U_iso_or_equiv
_atom_site_adp_type
_atom_site_occupancy
_atom_site_symmetry_multiplicity
_atom_site_calc_flag
_atom_site_refinement_flags
C1 C 0.40154(18) 0.5691(4) 0.24629(14) 0.0233(5) Uani 1 1 d .
H1 H 0.4359 0.5816 0.2968 0.028 Uiso 1 1 calc R
C2 C 0.44836(19) 0.5737(4) 0.18692(16) 0.0255(6) Uani 1 1 d .
C3 C 0.40036(19) 0.5563(4) 0.11245(15) 0.0255(6) Uani 1 1 d .
H3 H 0.4331 0.5584 0.0726 0.031 Uiso 1 1 calc R
C4 C 0.30350(19) 0.5360(4) 0.09799(14) 0.0240(6) Uani 1 1 d .
C5 C 0.25551(18) 0.5309(4) 0.15636(14) 0.0228(5) Uani 1 1 d .
H5A H 0.1890 0.5168 0.1453 0.027 Uiso 1 1 calc R
C6 C 0.30426(18) 0.5463(4) 0.23097(14) 0.0233(5) Uani 1 1 d .
C7 C 0.28567(19) 0.4646(4) 0.35816(14) 0.0219(5) Uani 1 1 d .
C8 C 0.24270(19) 0.3247(4) 0.46584(14) 0.0244(6) Uani 1 1 d .
H8 H 0.3056 0.3658 0.4950 0.029 Uiso 1 1 calc R
C9 C 0.2533(2) 0.1305(4) 0.44120(14) 0.0279(6) Uani 1 1 d .
C10 C 0.3359(3) -0.1557(4) 0.45252(19) 0.0400(8) Uani 1 1 d .
H10A H 0.3802 -0.1684 0.4191 0.060 Uiso 1 1 calc R
H10B H 0.2736 -0.1987 0.4266 0.060 Uiso 1 1 calc R
H10C H 0.3582 -0.2271 0.4982 0.060 Uiso 1 1 calc R
C11 C 0.4131(2) 0.1095(5) 0.52446(17) 0.0344(7) Uani 1 1 d .
H11A H 0.4018 0.1140 0.5756 0.052 Uiso 1 1 calc R
H11B H 0.4259 0.2314 0.5084 0.052 Uiso 1 1 calc R
H11C H 0.4674 0.0317 0.5237 0.052 Uiso 1 1 calc R
C12 C 0.5535(2) 0.5845(4) 0.20406(16) 0.0294(6) Uani 1 1 d .
C13 C 0.2480(2) 0.5141(4) 0.01904(15) 0.0277(6) Uani 1 1 d .
C14 C 0.1707(2) 0.3451(5) 0.51756(15) 0.0321(7) Uani 1 1 d .
C15 C 0.0703(2) 0.3009(6) 0.47800(17) 0.0413(8) Uani 1 1 d .
H15A H 0.0683 0.1802 0.4558 0.062 Uiso 1 1 calc R
H15B H 0.0482 0.3897 0.4382 0.062 Uiso 1 1 calc R
H15C H 0.0296 0.3043 0.5145 0.062 Uiso 1 1 calc R
C16 C 0.2012(2) 0.2238(6) 0.58640(17) 0.0426(8) Uani 1 1 d .
H16A H 0.2658 0.2540 0.6120 0.064 Uiso 1 1 calc R
H16B H 0.1984 0.0974 0.5704 0.064 Uiso 1 1 calc R
H16C H 0.1588 0.2422 0.6210 0.064 Uiso 1 1 calc R
C17 C 0.1740(2) 0.5429(5) 0.54438(18) 0.0407(8) Uani 1 1 d .
H17A H 0.1543 0.6225 0.5008 0.061 Uiso 1 1 calc R
H17B H 0.2384 0.5734 0.5704 0.061 Uiso 1 1 calc R
H17C H 0.1314 0.5583 0.5790 0.061 Uiso 1 1 calc R
N1 N 0.25258(15) 0.5369(4) 0.28755(12) 0.0264(5) Uani 1 1 d .
H1A H 0.1949 0.5803 0.2773 0.032 Uiso 1 1 calc R
N2 N 0.21760(16) 0.4372(4) 0.39796(13) 0.0267(5) Uani 1 1 d .
H2 H 0.1611 0.4847 0.3837 0.032 Uiso 1 1 calc R
N3 N 0.32965(17) 0.0368(3) 0.47309(12) 0.0284(5) Uani 1 1 d .
O1 O 0.36892(13) 0.4312(3) 0.38424(10) 0.0277(4) Uani 1 1 d .
O2 O 0.18973(15) 0.0653(3) 0.39084(10) 0.0357(5) Uani 1 1 d .
F1 F 0.58833(13) 0.6717(4) 0.26881(11) 0.0536(6) Uani 1 1 d .
F2 F 0.59300(14) 0.4231(3) 0.21176(16) 0.0593(6) Uani 1 1 d .
F3 F 0.58689(13) 0.6716(3) 0.15182(10) 0.0499(5) Uani 1 1 d .
F4 F 0.29923(12) 0.5447(3) -0.03238(9) 0.0379(4) Uani 1 1 d .
F5 F 0.21137(14) 0.3484(3) 0.00546(9) 0.0426(5) Uani 1 1 d .
F6 F 0.17447(13) 0.6288(3) 0.00352(10) 0.0462(5) Uani 1 1 d .
C21 C 0.69892(18) 0.5369(4) 0.85761(14) 0.0225(5) Uani 1 1 d .
H21 H 0.7531 0.5228 0.8971 0.027 Uiso 1 1 calc R
C22 C 0.60892(19) 0.5386(4) 0.87307(14) 0.0236(5) Uani 1 1 d .
C23 C 0.52867(19) 0.5562(4) 0.81676(15) 0.0257(6) Uani 1 1 d .
H23 H 0.4679 0.5581 0.8282 0.031 Uiso 1 1 calc R
C24 C 0.53947(18) 0.5708(4) 0.74312(14) 0.0239(6) Uani 1 1 d .
C25 C 0.62773(18) 0.5716(4) 0.72616(14) 0.0227(5) Uani 1 1 d .
H25 H 0.6334 0.5828 0.6753 0.027 Uiso 1 1 calc R
C26 C 0.70816(18) 0.5562(4) 0.78310(13) 0.0212(5) Uani 1 1 d .
C27 C 0.87746(18) 0.6329(4) 0.80776(14) 0.0212(5) Uani 1 1 d .
C28 C 1.02796(18) 0.7681(4) 0.81127(15) 0.0220(6) Uani 1 1 d .
H28 H 1.0451 0.7276 0.8649 0.026 Uiso 1 1 calc R
C29 C 0.99306(18) 0.9628(4) 0.81060(14) 0.0246(6) Uani 1 1 d .
C30 C 0.9845(2) 1.2519(4) 0.87046(19) 0.0353(7) Uani 1 1 d .
H30A H 0.9249 1.2650 0.8869 0.053 Uiso 1 1 calc R
H30B H 0.9768 1.2964 0.8187 0.053 Uiso 1 1 calc R
H30C H 1.0337 1.3218 0.9038 0.053 Uiso 1 1 calc R
C31 C 1.0533(2) 0.9916(4) 0.94882(15) 0.0316(7) Uani 1 1 d .
H31A H 1.1221 0.9872 0.9556 0.047 Uiso 1 1 calc R
H31B H 1.0292 0.8700 0.9542 0.047 Uiso 1 1 calc R
H31C H 1.0365 1.0711 0.9869 0.047 Uiso 1 1 calc R
C32 C 0.5995(2) 0.5283(4) 0.95370(15) 0.0270(6) Uani 1 1 d .
C33 C 0.4544(2) 0.5926(4) 0.68000(16) 0.0297(7) Uani 1 1 d .
C34 C 1.1170(2) 0.7494(4) 0.77777(16) 0.0292(6) Uani 1 1 d .
C35 C 1.1959(2) 0.8629(5) 0.82468(18) 0.0374(8) Uani 1 1 d .
H35A H 1.2067 0.8252 0.8775 0.056 Uiso 1 1 calc R
H35B H 1.1778 0.9904 0.8206 0.056 Uiso 1 1 calc R
H35C H 1.2537 0.8460 0.8061 0.056 Uiso 1 1 calc R
C36 C 1.1483(2) 0.5504(5) 0.78334(18) 0.0375(7) Uani 1 1 d .
H36A H 1.1002 0.4765 0.7508 0.056 Uiso 1 1 calc R
H36B H 1.1565 0.5093 0.8356 0.056 Uiso 1 1 calc R
H36C H 1.2082 0.5387 0.7672 0.056 Uiso 1 1 calc R
C37 C 1.1000(2) 0.8073(6) 0.69555(17) 0.0384(8) Uani 1 1 d .
H37A H 1.0756 0.9309 0.6905 0.058 Uiso 1 1 calc R
H37B H 1.0541 0.7261 0.6648 0.058 Uiso 1 1 calc R
H37C H 1.1595 0.8022 0.6785 0.058 Uiso 1 1 calc R
N4 N 0.79644(15) 0.5603(3) 0.76352(12) 0.0242(5) Uani 1 1 d .
H4 H 0.8005 0.5132 0.7199 0.029 Uiso 1 1 calc R
N5 N 0.94946(16) 0.6563(3) 0.77246(12) 0.0258(5) Uani 1 1 d .
H5 H 0.9491 0.6067 0.7284 0.031 Uiso 1 1 calc R
N6 N 1.01164(16) 1.0613(3) 0.87335(12) 0.0258(5) Uani 1 1 d .
O3 O 0.88391(13) 0.6720(3) 0.87426(10) 0.0275(4) Uani 1 1 d .
O4 O 0.94743(13) 1.0261(3) 0.74996(10) 0.0303(5) Uani 1 1 d .
F7 F 0.67286(14) 0.4484(3) 0.99815(10) 0.0491(5) Uani 1 1 d .
F8 F 0.59287(17) 0.6904(3) 0.98282(10) 0.0481(5) Uani 1 1 d .
F9 F 0.52363(14) 0.4367(3) 0.96132(10) 0.0528(6) Uani 1 1 d .
F10 F 0.37315(11) 0.5679(3) 0.70110(10) 0.0399(4) Uani 1 1 d .
F11 F 0.45007(13) 0.7570(3) 0.64850(11) 0.0450(5) Uani 1 1 d .
F12 F 0.45528(13) 0.4750(3) 0.62344(10) 0.0465(5) Uani 1 1 d .

loop_
_atom_site_aniso_label
_atom_site_aniso_U_11
_atom_site_aniso_U_22
_atom_site_aniso_U_33
_atom_site_aniso_U_23
_atom_site_aniso_U_13
_atom_site_aniso_U_12
C1 0.0249(13) 0.0239(14) 0.0191(12) 0.0019(12) 0.0003(10) 0.0024(11)
C2 0.0274(13) 0.0203(14) 0.0280(13) 0.0001(12) 0.0044(11) 0.0005(11)
C3 0.0310(14) 0.0223(14) 0.0222(12) 0.0034(12) 0.0039(11) 0.0024(12)
C4 0.0300(13) 0.0178(13) 0.0211(12) 0.0005(11) -0.0012(11) -0.0006(12)
C5 0.0242(12) 0.0182(13) 0.0243(12) 0.0035(11) 0.0016(10) 0.0004(11)
C6 0.0252(13) 0.0199(13) 0.0228(12) 0.0000(12) 0.0007(10) 0.0009(12)
C7 0.0265(14) 0.0214(14) 0.0163(12) 0.0008(11) 0.0013(10) -0.0004(11)
C8 0.0231(13) 0.0336(16) 0.0157(12) -0.0017(12) 0.0023(10) -0.0029(12)
C9 0.0345(15) 0.0365(17) 0.0143(12) -0.0003(12) 0.0087(11) -0.0088(13)
C10 0.060(2) 0.0263(16) 0.0338(16) -0.0005(14) 0.0100(15) -0.0056(15)
C11 0.0319(15) 0.0343(17) 0.0332(16) -0.0003(13) -0.0016(12) 0.0012(13)
C12 0.0298(14) 0.0296(16) 0.0284(14) 0.0025(13) 0.0051(11) 0.0011(13)
C13 0.0287(14) 0.0288(16) 0.0238(13) 0.0013(12) 0.0018(11) -0.0020(12)
C14 0.0247(14) 0.054(2) 0.0166(13) -0.0015(14) 0.0024(11) 0.0008(14)
C15 0.0290(15) 0.069(2) 0.0256(15) -0.0058(16) 0.0058(12) -0.0059(16)
C16 0.0434(18) 0.065(2) 0.0213(14) 0.0072(15) 0.0101(13) 0.0006(17)
C17 0.0367(16) 0.052(2) 0.0330(15) -0.0117(17) 0.0068(13) 0.0066(17)
N1 0.0201(10) 0.0349(13) 0.0225(11) 0.0014(11) 0.0005(9) 0.0001(10)
N2 0.0208(11) 0.0352(14) 0.0224(11) 0.0031(11) 0.0009(9) 0.0028(10)
N3 0.0394(13) 0.0232(12) 0.0219(11) -0.0038(10) 0.0050(10) -0.0044(11)
O1 0.0223(10) 0.0350(12) 0.0237(9) 0.0033(9) 0.0004(8) 0.0031(9)
O2 0.0404(11) 0.0463(14) 0.0191(9) -0.0086(10) 0.0037(8) -0.0163(11)
F1 0.0276(9) 0.0902(17) 0.0393(10) -0.0155(11) -0.0010(8) -0.0075(10)
F2 0.0309(10) 0.0371(11) 0.111(2) 0.0116(12) 0.0180(11) 0.0077(9)
F3 0.0332(9) 0.0774(16) 0.0379(10) 0.0185(11) 0.0051(8) -0.0112(10)
F4 0.0396(9) 0.0509(11) 0.0214(7) 0.0039(8) 0.0030(7) -0.0016(9)
F5 0.0550(11) 0.0422(11) 0.0242(9) -0.0018(8) -0.0054(8) -0.0174(9)
F6 0.0429(10) 0.0638(13) 0.0265(9) 0.0039(9) -0.0041(8) 0.0204(10)
C21 0.0263(13) 0.0203(13) 0.0191(12) 0.0007(11) 0.0008(10) -0.0026(12)
C22 0.0309(13) 0.0173(13) 0.0214(12) -0.0005(11) 0.0029(10) -0.0027(12)
C23 0.0258(13) 0.0224(13) 0.0281(13) -0.0033(12) 0.0045(11) -0.0014(12)
C24 0.0268(13) 0.0207(14) 0.0209(12) -0.0012(11) -0.0019(10) -0.0042(11)
C25 0.0294(13) 0.0197(14) 0.0182(12) -0.0017(11) 0.0033(10) -0.0030(12)
C26 0.0260(12) 0.0176(13) 0.0192(12) -0.0002(11) 0.0031(10) -0.0015(11)
C27 0.0218(13) 0.0211(13) 0.0188(12) 0.0028(11) 0.0003(10) 0.0007(11)
C28 0.0208(13) 0.0272(15) 0.0161(12) -0.0003(11) -0.0003(10) -0.0028(11)
C29 0.0178(12) 0.0330(16) 0.0214(13) 0.0022(12) 0.0010(10) -0.0042(12)
C30 0.0375(16) 0.0252(16) 0.0430(18) 0.0026(14) 0.0088(14) 0.0000(13)
C31 0.0409(17) 0.0318(17) 0.0193(13) -0.0050(12) 0.0000(12) -0.0019(13)
C32 0.0317(14) 0.0251(15) 0.0238(13) 0.0022(12) 0.0053(11) 0.0004(13)
C33 0.0287(14) 0.0320(17) 0.0262(14) -0.0004(12) 0.0014(11) -0.0026(12)
C34 0.0234(14) 0.0422(18) 0.0211(13) -0.0047(13) 0.0031(11) -0.0028(12)
C35 0.0236(15) 0.050(2) 0.0385(17) -0.0051(16) 0.0055(13) -0.0073(14)
C36 0.0307(15) 0.0425(19) 0.0393(16) -0.0025(16) 0.0076(13) 0.0073(15)
C37 0.0339(16) 0.059(2) 0.0245(15) 0.0028(15) 0.0100(12) 0.0024(16)
N4 0.0244(10) 0.0308(13) 0.0161(10) -0.0038(10) 0.0016(8) -0.0027(10)
N5 0.0249(12) 0.0334(14) 0.0184(10) -0.0059(10) 0.0032(9) -0.0029(10)
N6 0.0259(11) 0.0235(12) 0.0251(11) 0.0007(10) -0.0010(9) -0.0013(10)
O3 0.0282(10) 0.0356(12) 0.0183(9) -0.0059(9) 0.0039(7) -0.0045(9)
O4 0.0252(9) 0.0391(12) 0.0239(9) 0.0084(9) -0.0005(8) 0.0017(9)
F7 0.0504(11) 0.0723(15) 0.0250(9) 0.0133(9) 0.0092(8) 0.0207(11)
F8 0.0854(15) 0.0312(10) 0.0323(10) -0.0043(8) 0.0233(10) 0.0018(10)
F9 0.0490(11) 0.0780(16) 0.0335(10) -0.0014(10) 0.0131(8) -0.0317(11)
F10 0.0255(8) 0.0548(12) 0.0359(9) 0.0026(9) -0.0009(7) -0.0086(8)
F11 0.0380(10) 0.0452(12) 0.0422(11) 0.0154(9) -0.0124(8) -0.0051(8)
F12 0.0394(10) 0.0617(13) 0.0311(9) -0.0201(9) -0.0089(8) 0.0013(9)

loop_
_atom_type_symbol
_atom_type_description
_atom_type_scat_dispersion_real
_atom_type_scat_dispersion_imag
_atom_type_scat_source
C C 0.0181 0.0091 'International Tables Vol C Tables 4.2.6.8 and 6.1.1.4'
H H 0.0000 0.0000 'International Tables Vol C Tables 4.2.6.8 and 6.1.1.4'
F F 0.0727 0.0534 'International Tables Vol C Tables 4.2.6.8 and 6.1.1.4'
N N 0.0311 0.0180 'International Tables Vol C Tables 4.2.6.8 and 6.1.1.4'
O O 0.0492 0.0322 'International Tables Vol C Tables 4.2.6.8 and 6.1.1.4'

loop_
_geom_angle_atom_site_label_1
_geom_angle_atom_site_label_2
_geom_angle_atom_site_label_3
_geom_angle
C6 C1 C2 119.5(2)
C6 C1 H1 120.3
C2 C1 H1 120.3
C3 C2 C1 121.8(2)
C3 C2 C12 118.9(2)
C1 C2 C12 119.2(2)
C4 C3 C2 118.1(2)
C4 C3 H3 120.9
C2 C3 H3 120.9
C3 C4 C5 121.0(2)
C3 C4 C13 120.7(2)
C5 C4 C13 118.3(2)
C4 C5 C6 120.5(2)
C4 C5 H5A 119.7
C6 C5 H5A 119.7
C1 C6 C5 119.1(2)
C1 C6 N1 122.8(2)
C5 C6 N1 118.1(2)
O1 C7 N2 122.3(2)
O1 C7 N1 123.7(2)
N2 C7 N1 114.0(2)
N2 C8 C9 108.2(2)
N2 C8 C14 112.0(2)
C9 C8 C14 113.1(2)
N2 C8 H8 107.8
C9 C8 H8 107.8
C14 C8 H8 107.8
O2 C9 N3 122.1(3)
O2 C9 C8 118.4(3)
N3 C9 C8 119.5(2)
N3 C10 H10A 109.5
N3 C10 H10B 109.5
H10A C10 H10B 109.5
N3 C10 H10C 109.5
H10A C10 H10C 109.5
H10B C10 H10C 109.5
N3 C11 H11A 109.5
N3 C11 H11B 109.5
H11A C11 H11B 109.5
N3 C11 H11C 109.5
H11A C11 H11C 109.5
H11B C11 H11C 109.5
F2 C12 F3 107.4(3)
F2 C12 F1 105.7(3)
F3 C12 F1 105.5(3)
F2 C12 C2 112.0(2)
F3 C12 C2 113.2(2)
F1 C12 C2 112.5(2)
F4 C13 F5 106.6(2)
F4 C13 F6 106.5(2)
F5 C13 F6 106.0(2)
F4 C13 C4 112.8(2)
F5 C13 C4 112.8(2)
F6 C13 C4 111.8(2)
C15 C14 C16 109.9(3)
C15 C14 C17 108.4(3)
C16 C14 C17 108.5(3)
C15 C14 C8 113.3(2)
C16 C14 C8 108.9(2)
C17 C14 C8 107.7(3)
C14 C15 H15A 109.5
C14 C15 H15B 109.5
H15A C15 H15B 109.5
C14 C15 H15C 109.5
H15A C15 H15C 109.5
H15B C15 H15C 109.5
C14 C16 H16A 109.5
C14 C16 H16B 109.5
H16A C16 H16B 109.5
C14 C16 H16C 109.5
H16A C16 H16C 109.5
H16B C16 H16C 109.5
C14 C17 H17A 109.5
C14 C17 H17B 109.5
H17A C17 H17B 109.5
C14 C17 H17C 109.5
H17A C17 H17C 109.5
H17B C17 H17C 109.5
C7 N1 C6 124.7(2)
C7 N1 H1A 117.7
C6 N1 H1A 117.7
C7 N2 C8 117.0(2)
C7 N2 H2 121.5
C8 N2 H2 121.5
C9 N3 C11 125.7(3)
C9 N3 C10 118.9(3)
C11 N3 C10 115.3(3)
C22 C21 C26 119.0(2)
C22 C21 H21 120.5
C26 C21 H21 120.5
C23 C22 C21 121.9(2)
C23 C22 C32 119.2(2)
C21 C22 C32 118.8(2)
C22 C23 C24 118.0(2)
C22 C23 H23 121.0
C24 C23 H23 121.0
C25 C24 C23 121.4(2)
C25 C24 C33 118.6(2)
C23 C24 C33 120.0(2)
C24 C25 C26 120.3(2)
C24 C25 H25 119.8
C26 C25 H25 119.8
C25 C26 C21 119.3(2)
C25 C26 N4 118.5(2)
C21 C26 N4 122.2(2)
O3 C27 N5 122.4(2)
O3 C27 N4 122.6(2)
N5 C27 N4 115.0(2)
N5 C28 C29 108.0(2)
N5 C28 C34 112.9(2)
C29 C28 C34 112.6(2)
N5 C28 H28 107.7
C29 C28 H28 107.7
C34 C28 H28 107.7
O4 C29 N6 121.4(3)
O4 C29 C28 118.3(2)
N6 C29 C28 120.3(2)
N6 C30 H30A 109.5
N6 C30 H30B 109.5
H30A C30 H30B 109.5
N6 C30 H30C 109.5
H30A C30 H30C 109.5
H30B C30 H30C 109.5
N6 C31 H31A 109.5
N6 C31 H31B 109.5
H31A C31 H31B 109.5
N6 C31 H31C 109.5
H31A C31 H31C 109.5
H31B C31 H31C 109.5
F8 C32 F9 106.7(2)
F8 C32 F7 106.2(2)
F9 C32 F7 106.5(2)
F8 C32 C22 111.9(2)
F9 C32 C22 112.4(2)
F7 C32 C22 112.7(2)
F10 C33 F11 106.6(2)
F10 C33 F12 106.6(2)
F11 C33 F12 105.6(2)
F10 C33 C24 113.6(2)
F11 C33 C24 112.2(2)
F12 C33 C24 111.7(2)
C37 C34 C35 109.7(3)
C37 C34 C36 108.5(3)
C35 C34 C36 108.4(3)
C37 C34 C28 112.8(2)
C35 C34 C28 108.7(2)
C36 C34 C28 108.6(2)
C34 C35 H35A 109.5
C34 C35 H35B 109.5
H35A C35 H35B 109.5
C34 C35 H35C 109.5
H35A C35 H35C 109.5
H35B C35 H35C 109.5
C34 C36 H36A 109.5
C34 C36 H36B 109.5
H36A C36 H36B 109.5
C34 C36 H36C 109.5
H36A C36 H36C 109.5
H36B C36 H36C 109.5
C34 C37 H37A 109.5
C34 C37 H37B 109.5
H37A C37 H37B 109.5
C34 C37 H37C 109.5
H37A C37 H37C 109.5
H37B C37 H37C 109.5
C27 N4 C26 124.8(2)
C27 N4 H4 117.6
C26 N4 H4 117.6
C27 N5 C28 116.5(2)
C27 N5 H5 121.7
C28 N5 H5 121.7
C29 N6 C30 119.7(3)
C29 N6 C31 125.0(3)
C30 N6 C31 115.2(2)

loop_
_geom_bond_atom_site_label_1
_geom_bond_atom_site_label_2
_geom_bond_distance
C1 C6 1.391(4)
C1 C2 1.395(4)
C1 H1 0.9500
C2 C3 1.389(4)
C2 C12 1.494(4)
C3 C4 1.383(4)
C3 H3 0.9500
C4 C5 1.391(4)
C4 C13 1.496(4)
C5 C6 1.393(4)
C5 H5A 0.9500
C6 N1 1.401(3)
C7 O1 1.225(3)
C7 N2 1.361(4)
C7 N1 1.379(4)
C8 N2 1.469(4)
C8 C9 1.525(4)
C8 C14 1.558(4)
C8 H8 1.0000
C9 O2 1.249(3)
C9 N3 1.332(4)
C10 N3 1.483(4)
C10 H10A 0.9800
C10 H10B 0.9800
C10 H10C 0.9800
C11 N3 1.464(4)
C11 H11A 0.9800
C11 H11B 0.9800
C11 H11C 0.9800
C12 F2 1.322(4)
C12 F3 1.325(3)
C12 F1 1.343(4)
C13 F4 1.335(3)
C13 F5 1.340(4)
C13 F6 1.347(4)
C14 C15 1.516(4)
C14 C16 1.527(4)
C14 C17 1.543(5)
C15 H15A 0.9800
C15 H15B 0.9800
C15 H15C 0.9800
C16 H16A 0.9800
C16 H16B 0.9800
C16 H16C 0.9800
C17 H17A 0.9800
C17 H17B 0.9800
C17 H17C 0.9800
N1 H1A 0.8800
N2 H2 0.8800
C21 C22 1.396(4)
C21 C26 1.398(3)
C21 H21 0.9500
C22 C23 1.382(4)
C22 C32 1.504(4)
C23 C24 1.386(4)
C23 H23 0.9500
C24 C25 1.382(4)
C24 C33 1.503(4)
C25 C26 1.389(4)
C25 H25 0.9500
C26 N4 1.404(3)
C27 O3 1.228(3)
C27 N5 1.352(3)
C27 N4 1.384(3)
C28 N5 1.463(3)
C28 C29 1.529(4)
C28 C34 1.551(4)
C28 H28 1.0000
C29 O4 1.249(3)
C29 N6 1.333(4)
C30 N6 1.465(4)
C30 H30A 0.9800
C30 H30B 0.9800
C30 H30C 0.9800
C31 N6 1.469(4)
C31 H31A 0.9800
C31 H31B 0.9800
C31 H31C 0.9800
C32 F8 1.326(4)
C32 F9 1.328(3)
C32 F7 1.330(3)
C33 F10 1.330(3)
C33 F11 1.343(4)
C33 F12 1.351(4)
C34 C37 1.524(4)
C34 C35 1.525(4)
C34 C36 1.542(5)
C35 H35A 0.9800
C35 H35B 0.9800
C35 H35C 0.9800
C36 H36A 0.9800
C36 H36B 0.9800
C36 H36C 0.9800
C37 H37A 0.9800
C37 H37B 0.9800
C37 H37C 0.9800
N4 H4 0.8800
N5 H5 0.8800

loop_
_geom_hbond_atom_site_label_D
_geom_hbond_atom_site_label_H
_geom_hbond_atom_site_label_A
_geom_hbond_distance_DH
_geom_hbond_distance_HA
_geom_hbond_distance_DA
_geom_hbond_angle_DHA
_geom_hbond_site_symmetry_A
N1 H1A O4 0.88 2.06 2.840(3) 147.3 2_646
N2 H2 O4 0.88 2.61 3.261(3) 131.2 2_646
N4 H4 O2 0.88 2.09 2.858(3) 146.0 2_656
N5 H5 O2 0.88 2.64 3.282(3) 130.4 2_656

loop_
_geom_torsion_atom_site_label_1
_geom_torsion_atom_site_label_2
_geom_torsion_atom_site_label_3
_geom_torsion_atom_site_label_4
_geom_torsion
C6 C1 C2 C3 0.2(4)
C6 C1 C2 C12 -175.5(3)
C1 C2 C3 C4 0.7(4)
C12 C2 C3 C4 176.3(3)
C2 C3 C4 C5 -0.8(4)
C2 C3 C4 C13 -179.1(3)
C3 C4 C5 C6 0.0(4)
C13 C4 C5 C6 178.4(3)
C2 C1 C6 C5 -0.9(4)
C2 C1 C6 N1 178.7(3)
C4 C5 C6 C1 0.8(4)
C4 C5 C6 N1 -178.9(2)
N2 C8 C9 O2 -48.4(3)
C14 C8 C9 O2 76.2(3)
N2 C8 C9 N3 130.9(2)
C14 C8 C9 N3 -104.5(3)
C3 C2 C12 F2 -86.7(3)
C1 C2 C12 F2 89.1(3)
C3 C2 C12 F3 34.9(4)
C1 C2 C12 F3 -149.3(3)
C3 C2 C12 F1 154.4(3)
C1 C2 C12 F1 -29.8(4)
C3 C4 C13 F4 -9.8(4)
C5 C4 C13 F4 171.8(2)
C3 C4 C13 F5 111.0(3)
C5 C4 C13 F5 -67.4(3)
C3 C4 C13 F6 -129.7(3)
C5 C4 C13 F6 51.9(4)
N2 C8 C14 C15 57.1(4)
C9 C8 C14 C15 -65.5(4)
N2 C8 C14 C16 179.7(3)
C9 C8 C14 C16 57.2(3)
N2 C8 C14 C17 -62.8(3)
C9 C8 C14 C17 174.6(2)
O1 C7 N1 C6 14.2(4)
N2 C7 N1 C6 -167.5(2)
C1 C6 N1 C7 -32.6(4)
C5 C6 N1 C7 147.1(3)
O1 C7 N2 C8 -14.9(4)
N1 C7 N2 C8 166.7(2)
C9 C8 N2 C7 -70.1(3)
C14 C8 N2 C7 164.5(2)
O2 C9 N3 C11 170.9(3)
C8 C9 N3 C11 -8.4(4)
O2 C9 N3 C10 -5.0(4)
C8 C9 N3 C10 175.7(2)
C26 C21 C22 C23 1.0(4)
C26 C21 C22 C32 -176.6(3)
C21 C22 C23 C24 0.5(4)
C32 C22 C23 C24 178.1(3)
C22 C23 C24 C25 -1.3(4)
C22 C23 C24 C33 -179.2(3)
C23 C24 C25 C26 0.5(4)
C33 C24 C25 C26 178.5(3)
C24 C25 C26 C21 1.0(4)
C24 C25 C26 N4 -179.1(2)
C22 C21 C26 C25 -1.7(4)
C22 C21 C26 N4 178.4(3)
N5 C28 C29 O4 -47.2(3)
C34 C28 C29 O4 78.2(3)
N5 C28 C29 N6 133.1(2)
C34 C28 C29 N6 -101.5(3)
C23 C22 C32 F8 -83.3(3)
C21 C22 C32 F8 94.3(3)
C23 C22 C32 F9 36.7(4)
C21 C22 C32 F9 -145.6(3)
C23 C22 C32 F7 157.0(3)
C21 C22 C32 F7 -25.3(4)
C25 C24 C33 F10 172.2(3)
C23 C24 C33 F10 -9.8(4)
C25 C24 C33 F11 -66.8(3)
C23 C24 C33 F11 111.2(3)
C25 C24 C33 F12 51.6(4)
C23 C24 C33 F12 -130.4(3)
N5 C28 C34 C37 61.2(3)
C29 C28 C34 C37 -61.5(3)
N5 C28 C34 C35 -176.9(2)
C29 C28 C34 C35 60.4(3)
N5 C28 C34 C36 -59.2(3)
C29 C28 C34 C36 178.2(2)
O3 C27 N4 C26 13.4(4)
N5 C27 N4 C26 -167.2(3)
C25 C26 N4 C27 146.6(3)
C21 C26 N4 C27 -33.5(4)
O3 C27 N5 C28 -13.8(4)
N4 C27 N5 C28 166.8(2)
C29 C28 N5 C27 -69.2(3)
C34 C28 N5 C27 165.6(2)
O4 C29 N6 C30 -4.7(4)
C28 C29 N6 C30 175.0(2)
O4 C29 N6 C31 171.4(3)
C28 C29 N6 C31 -8.9(4)
